data_7040997
loop_
_publ_author_name
'Gro\&smann, Nicolas'
'Magri, Andrea'
'Laux, Martin'
'Stadtm\"uller, Benjamin'
'Thielen, Philip'
'Sch\"afer, Bernhard'
'Fuhr, Olaf'
'Ruben, Mario'
'Cinchetti, Mirko'
'Aeschlimann, Martin'

_publ_section_title
;
 Controlled manipulation of the Co-Alq3 interface by rational design of
 Alq3 derivatives.
;
_journal_issue 45
_journal_name_full 'Dalton transactions (Cambridge, England : 2003)'
_journal_page_first 18365
_journal_page_last 18376
_journal_paper_doi 10.1039/c6dt03183h
_journal_volume 45
_journal_year 2016
_chemical_formula_moiety 'C31 H19 Al N2 O4'
_chemical_formula_sum 'C31 H19 Al N2 O4'
_chemical_formula_weight 510.46
_space_group_crystal_system triclinic
_space_group_IT_number 2
_space_group_name_Hall '-P 1'
_space_group_name_H-M_alt 'P -1'
_symmetry_space_group_name_Hall '-P 1'
_symmetry_space_group_name_H-M 'P -1'
_atom_sites_solution_hydrogens geom
_atom_sites_solution_primary dual
_audit_creation_date 2016-08-09
_audit_creation_method
;
Olex2 1.2
(compiled 2016.02.19 svn.r3266 for OlexSys, GUI svn.r5155)
;
_audit_update_record
;
2016-08-11 deposited with the CCDC.
2016-10-21 downloaded from the CCDC.
;
_cell_angle_alpha 68.926(13)
_cell_angle_beta 85.576(16)
_cell_angle_gamma 74.327(14)
_cell_formula_units_Z 2
_cell_length_a 8.1895(17)
_cell_length_b 10.8580(17)
_cell_length_c 14.312(3)
_cell_measurement_reflns_used 2111
_cell_measurement_temperature 150.15
_cell_measurement_theta_max 21.55
_cell_measurement_theta_min 1.53
_cell_volume 1143.1(4)
_computing_molecular_graphics 'Olex2 (Dolomanov et al., 2009)'
_computing_publication_material 'Olex2 (Dolomanov et al., 2009)'
_computing_structure_refinement 'ShelXL (Sheldrick, 2015)'
_computing_structure_solution 'ShelXD (Sheldrick, 2008)'
_diffrn_ambient_temperature 150.15
_diffrn_detector Pilatus300K
_diffrn_detector_area_resol_mean 5.81
_diffrn_detector_type DECTRIS
_diffrn_measured_fraction_theta_full 0.923
_diffrn_measured_fraction_theta_max 0.972
_diffrn_measurement_device '4-circle goniometer'
_diffrn_measurement_device_type 'Stoe StadiVari'
_diffrn_measurement_method 'rotation method'
_diffrn_radiation_collimation '0.3 mm diameter, monocapillary'
_diffrn_radiation_monochromator 'multilayer optics'
_diffrn_radiation_polarisn_norm 0
_diffrn_radiation_probe x-ray
_diffrn_radiation_type MoK\a
_diffrn_radiation_wavelength 0.71073
_diffrn_reflns_av_R_equivalents 0.1759
_diffrn_reflns_av_unetI/netI 0.5785
_diffrn_reflns_Laue_measured_fraction_full 0.923
_diffrn_reflns_Laue_measured_fraction_max 0.972
_diffrn_reflns_limit_h_max 9
_diffrn_reflns_limit_h_min -9
_diffrn_reflns_limit_k_max 11
_diffrn_reflns_limit_k_min -13
_diffrn_reflns_limit_l_max 17
_diffrn_reflns_limit_l_min -17
_diffrn_reflns_number 9349
_diffrn_reflns_point_group_measured_fraction_full 0.923
_diffrn_reflns_point_group_measured_fraction_max 0.972
_diffrn_reflns_theta_full 26.000
_diffrn_reflns_theta_max 25.499
_diffrn_reflns_theta_min 1.525
_diffrn_source 'Mo GeniX 3D HF'
_diffrn_source_current 1.000
_diffrn_source_power 0.050
_diffrn_source_target Mo
_diffrn_source_type 'microfocus sealed X-ray tube'
_diffrn_source_voltage 50
_exptl_absorpt_coefficient_mu 0.134
_exptl_absorpt_correction_type none
_exptl_crystal_colour yellow
_exptl_crystal_colour_primary yellow
_exptl_crystal_density_diffrn 1.483
_exptl_crystal_description plate
_exptl_crystal_F_000 528
_exptl_crystal_size_max 0.07
_exptl_crystal_size_mid 0.05
_exptl_crystal_size_min 0.01
_refine_diff_density_max 0.190
_refine_diff_density_min -0.190
_refine_diff_density_rms 0.042
_refine_ls_extinction_method none
_refine_ls_goodness_of_fit_ref 0.477
_refine_ls_hydrogen_treatment constr
_refine_ls_matrix_type full
_refine_ls_number_parameters 343
_refine_ls_number_reflns 4134
_refine_ls_number_restraints 0
_refine_ls_restrained_S_all 0.477
_refine_ls_R_factor_all 0.3069
_refine_ls_R_factor_gt 0.0487
_refine_ls_shift/su_max 0.000
_refine_ls_shift/su_mean 0.000
_refine_ls_structure_factor_coef Fsqd
_refine_ls_weighting_details 'w=1/[\s^2^(Fo^2^)] where P=(Fo^2^+2Fc^2^)/3'
_refine_ls_weighting_scheme calc
_refine_ls_wR_factor_gt 0.0610
_refine_ls_wR_factor_ref 0.1153
_reflns_Friedel_coverage 0.000
_reflns_number_gt 734
_reflns_number_total 4134
_reflns_threshold_expression 'I > 2\s(I)'
_cod_data_source_file c6dt03183h2.cif
_cod_data_source_block comp-2
_cod_depositor_comments 'Adding full bibliography for 7040997.cif.'
_cod_database_code 7040997
_shelxl_version_number 2014/6
_shelx_space_group_comment
;
The symmetry employed for this shelxl refinement is uniquely defined
by the following loop, which should always be used as a source of
symmetry information in preference to the above space-group names.
They are only intended as comments.
;
_olex2_refinement_description
;
1. Fixed Uiso
 At 1.2 times of:
  All C(H) groups
2.a Aromatic/amide H refined with riding coordinates:
 C1(H1), C2(H2), C3(H3), C5(H5), C6(H6), C7(H7), C10(H10), C11(H11), C12(H12),
 C14(H14), C15(H15), C16(H16), C22(H22), C23(H23), C25(H25), C26(H26), C27(H27),
  C29(H29), C30(H30)
;
_olex2_submission_special_instructions 'No special instructions were received'

loop_
_space_group_symop_operation_xyz
'x, y, z'
'-x, -y, -z'

loop_
_atom_site_label
_atom_site_type_symbol
_atom_site_fract_x
_atom_site_fract_y
_atom_site_fract_z
_atom_site_U_iso_or_equiv
_atom_site_adp_type
_atom_site_occupancy
_atom_site_site_symmetry_order
_atom_site_calc_flag
_atom_site_refinement_flags_posn
Al01 Al 0.2802(3) 0.3077(2) 0.2995(2) 0.0361(6) Uani 1 1 d .
O1 O 0.4414(7) 0.2021(5) 0.3995(4) 0.0438(16) Uani 1 1 d .
O2 O 0.1272(6) 0.4325(5) 0.1977(4) 0.0414(15) Uani 1 1 d .
O3 O 0.1107(7) 0.2231(5) 0.3629(4) 0.0425(15) Uani 1 1 d .
O4 O 0.3514(7) 0.1882(5) 0.2295(4) 0.0413(15) Uani 1 1 d .
N1 N 0.2273(7) 0.4328(5) 0.3824(5) 0.0325(17) Uani 1 1 d .
N2 N 0.4394(8) 0.4202(6) 0.2187(5) 0.0331(17) Uani 1 1 d .
C1 C 0.1201(10) 0.5532(7) 0.3689(6) 0.045(2) Uani 1 1 d .
H1 H 0.0501 0.5968 0.3101 0.054 Uiso 1 1 calc R
C2 C 0.1065(11) 0.6188(8) 0.4386(7) 0.046(2) Uani 1 1 d .
H2 H 0.0280 0.7056 0.4259 0.055 Uiso 1 1 calc R
C3 C 0.2032(10) 0.5606(7) 0.5239(7) 0.049(3) Uani 1 1 d .
H3 H 0.1917 0.6052 0.5712 0.059 Uiso 1 1 calc R
C4 C 0.3221(9) 0.4317(7) 0.5413(6) 0.038(2) Uani 1 1 d .
C5 C 0.4377(11) 0.3606(8) 0.6244(6) 0.044(2) Uani 1 1 d .
H5 H 0.4380 0.3967 0.6758 0.053 Uiso 1 1 calc R
C6 C 0.5485(11) 0.2390(8) 0.6287(6) 0.049(2) Uani 1 1 d .
H6 H 0.6279 0.1937 0.6832 0.058 Uiso 1 1 calc R
C7 C 0.5516(9) 0.1778(7) 0.5579(6) 0.038(2) Uani 1 1 d .
H7 H 0.6274 0.0909 0.5667 0.046 Uiso 1 1 calc R
C8 C 0.4453(10) 0.2434(7) 0.4759(6) 0.036(2) Uani 1 1 d .
C9 C 0.3307(9) 0.3720(7) 0.4671(6) 0.037(2) Uani 1 1 d .
C10 C 0.6015(9) 0.4124(8) 0.2320(6) 0.038(2) Uani 1 1 d .
H10 H 0.6595 0.3432 0.2902 0.046 Uiso 1 1 calc R
C11 C 0.6917(10) 0.4986(8) 0.1665(6) 0.041(2) Uani 1 1 d .
H11 H 0.8079 0.4872 0.1794 0.050 Uiso 1 1 calc R
C12 C 0.6099(10) 0.5992(8) 0.0839(7) 0.047(2) Uani 1 1 d .
H12 H 0.6674 0.6625 0.0406 0.057 Uiso 1 1 calc R
C13 C 0.4400(10) 0.6109(7) 0.0615(6) 0.035(2) Uani 1 1 d .
C14 C 0.3454(11) 0.7058(8) -0.0271(6) 0.047(3) Uani 1 1 d .
H14 H 0.3933 0.7705 -0.0771 0.056 Uiso 1 1 calc R
C15 C 0.1825(10) 0.6996(7) -0.0369(6) 0.042(2) Uani 1 1 d .
H15 H 0.1215 0.7592 -0.0971 0.050 Uiso 1 1 calc R
C16 C 0.0995(10) 0.6125(7) 0.0348(6) 0.040(2) Uani 1 1 d .
H16 H -0.0149 0.6165 0.0236 0.048 Uiso 1 1 calc R
C17 C 0.1859(10) 0.5193(7) 0.1233(6) 0.038(2) Uani 1 1 d .
C18 C 0.3586(10) 0.5218(7) 0.1332(6) 0.031(2) Uani 1 1 d .
C19 C 0.0467(10) 0.1440(7) 0.3394(6) 0.035(2) Uani 1 1 d .
C20 C 0.1146(10) 0.0897(7) 0.2620(6) 0.033(2) Uani 1 1 d .
C21 C 0.2621(10) 0.1155(7) 0.2105(7) 0.039(2) Uani 1 1 d .
C22 C 0.3268(11) 0.0554(7) 0.1370(6) 0.045(2) Uani 1 1 d .
H22 H 0.4302 0.0686 0.1054 0.053 Uiso 1 1 calc R
C23 C 0.2433(11) -0.0202(8) 0.1116(6) 0.045(2) Uani 1 1 d .
H23 H 0.2869 -0.0572 0.0611 0.054 Uiso 1 1 calc R
C24 C 0.0890(11) -0.0450(7) 0.1603(6) 0.041(2) Uani 1 1 d .
C25 C 0.0007(13) -0.1210(8) 0.1342(7) 0.053(3) Uani 1 1 d .
H25 H 0.0437 -0.1579 0.0836 0.063 Uiso 1 1 calc R
C26 C -0.1477(12) -0.1441(9) 0.1801(7) 0.058(3) Uani 1 1 d .
H26 H -0.2071 -0.1954 0.1606 0.069 Uiso 1 1 calc R
C27 C -0.2103(12) -0.0918(8) 0.2552(7) 0.056(3) Uani 1 1 d .
H27 H -0.3136 -0.1063 0.2864 0.067 Uiso 1 1 calc R
C28 C -0.1225(11) -0.0183(8) 0.2848(7) 0.045(2) Uani 1 1 d .
C29 C -0.1815(10) 0.0326(7) 0.3628(6) 0.043(2) Uani 1 1 d .
H29 H -0.2809 0.0134 0.3970 0.051 Uiso 1 1 calc R
C30 C -0.1003(9) 0.1078(7) 0.3896(6) 0.038(2) Uani 1 1 d .
H30 H -0.1421 0.1376 0.4438 0.046 Uiso 1 1 calc R
C31 C 0.0289(10) 0.0071(7) 0.2369(6) 0.035(2) Uani 1 1 d .

loop_
_atom_site_aniso_label
_atom_site_aniso_U_11
_atom_site_aniso_U_22
_atom_site_aniso_U_33
_atom_site_aniso_U_23
_atom_site_aniso_U_13
_atom_site_aniso_U_12
Al01 0.0362(14) 0.0407(13) 0.0311(16) -0.0127(12) 0.0044(12) -0.0104(11)
O1 0.040(3) 0.044(3) 0.040(4) -0.016(3) 0.000(3) 0.001(3)
O2 0.031(3) 0.045(3) 0.049(4) -0.014(3) 0.007(3) -0.016(3)
O3 0.045(4) 0.039(3) 0.047(4) -0.017(3) 0.011(3) -0.017(3)
O4 0.039(3) 0.047(3) 0.039(4) -0.020(3) 0.007(3) -0.009(3)
N1 0.028(4) 0.030(3) 0.039(4) -0.010(3) -0.001(3) -0.008(3)
N2 0.030(4) 0.031(3) 0.041(5) -0.022(3) -0.003(3) 0.000(3)
C1 0.034(5) 0.050(5) 0.045(6) -0.005(4) 0.001(4) -0.017(4)
C2 0.034(5) 0.051(5) 0.060(7) -0.029(5) 0.005(5) -0.011(4)
C3 0.042(5) 0.038(5) 0.079(8) -0.035(5) 0.018(5) -0.013(4)
C4 0.022(4) 0.039(5) 0.052(6) -0.017(4) 0.015(4) -0.008(4)
C5 0.066(6) 0.051(5) 0.038(5) -0.025(4) 0.010(5) -0.040(4)
C6 0.058(6) 0.046(5) 0.044(6) -0.008(4) -0.001(5) -0.028(4)
C7 0.031(5) 0.042(4) 0.028(5) -0.002(4) -0.007(4) -0.001(4)
C8 0.035(5) 0.047(5) 0.025(5) -0.014(4) 0.011(4) -0.011(4)
C9 0.027(5) 0.039(5) 0.039(5) -0.010(4) 0.010(4) -0.006(4)
C10 0.022(4) 0.056(5) 0.034(5) -0.019(4) 0.001(4) -0.004(4)
C11 0.023(4) 0.057(5) 0.041(6) -0.010(4) 0.010(4) -0.017(4)
C12 0.046(6) 0.053(5) 0.061(7) -0.031(5) 0.010(5) -0.027(4)
C13 0.041(5) 0.028(4) 0.038(6) -0.014(4) 0.007(4) -0.010(4)
C14 0.045(6) 0.040(5) 0.038(6) -0.001(4) 0.002(5) -0.001(4)
C15 0.041(5) 0.042(5) 0.029(5) -0.007(4) -0.003(4) 0.003(4)
C16 0.031(5) 0.047(5) 0.036(5) -0.014(4) 0.003(4) -0.005(4)
C17 0.036(5) 0.038(4) 0.035(5) -0.010(4) 0.005(4) -0.009(4)
C18 0.035(5) 0.022(4) 0.033(5) -0.007(4) -0.005(4) -0.006(3)
C19 0.031(5) 0.030(4) 0.043(5) -0.015(4) -0.004(4) -0.003(4)
C20 0.033(5) 0.030(4) 0.035(5) -0.008(4) 0.003(4) -0.009(4)
C21 0.032(5) 0.033(4) 0.053(6) -0.018(4) -0.004(5) -0.006(4)
C22 0.044(6) 0.053(5) 0.037(6) -0.018(5) -0.002(5) -0.009(4)
C23 0.050(6) 0.052(5) 0.037(6) -0.025(4) 0.004(5) -0.010(5)
C24 0.038(5) 0.039(5) 0.041(6) -0.018(4) -0.005(5) 0.004(4)
C25 0.073(7) 0.041(5) 0.052(6) -0.015(5) -0.015(6) -0.024(5)
C26 0.066(7) 0.052(5) 0.059(7) -0.007(5) -0.020(6) -0.032(5)
C27 0.046(6) 0.052(6) 0.078(8) -0.029(6) -0.001(6) -0.016(5)
C28 0.043(6) 0.038(5) 0.047(6) -0.010(4) -0.010(5) -0.003(4)
C29 0.036(5) 0.034(4) 0.051(6) -0.007(4) 0.007(5) -0.008(4)
C30 0.035(5) 0.034(4) 0.042(6) -0.008(4) 0.008(5) -0.011(4)
C31 0.034(5) 0.036(4) 0.022(5) -0.003(4) -0.002(4) 0.001(4)

loop_
_atom_type_symbol
_atom_type_description
_atom_type_scat_dispersion_real
_atom_type_scat_dispersion_imag
_atom_type_scat_source
C C 0.0033 0.0016 'International Tables Vol C Tables 4.2.6.8 and 6.1.1.4'
H H 0.0000 0.0000 'International Tables Vol C Tables 4.2.6.8 and 6.1.1.4'
N N 0.0061 0.0033 'International Tables Vol C Tables 4.2.6.8 and 6.1.1.4'
O O 0.0106 0.0060 'International Tables Vol C Tables 4.2.6.8 and 6.1.1.4'
Al Al 0.0645 0.0514 'International Tables Vol C Tables 4.2.6.8 and 6.1.1.4'

loop_
_geom_angle_atom_site_label_1
_geom_angle_atom_site_label_2
_geom_angle_atom_site_label_3
_geom_angle
O1 Al01 O2 172.9(3)
O1 Al01 O3 94.7(3)
O1 Al01 O4 91.9(2)
O1 Al01 N1 82.8(3)
O1 Al01 N2 92.6(3)
O2 Al01 O3 90.6(3)
O2 Al01 N1 92.4(2)
O2 Al01 N2 81.9(3)
O3 Al01 N1 91.2(3)
O3 Al01 N2 172.4(3)
O4 Al01 O2 92.6(3)
O4 Al01 O3 92.1(3)
O4 Al01 N1 174.0(3)
O4 Al01 N2 89.8(3)
N2 Al01 N1 87.6(3)
C8 O1 Al01 117.7(4)
C17 O2 Al01 117.5(5)
C19 O3 Al01 129.1(6)
C21 O4 Al01 126.6(5)
C1 N1 Al01 132.8(5)
C1 N1 C9 118.4(7)
C9 N1 Al01 108.8(4)
C10 N2 Al01 132.7(5)
C10 N2 C18 116.3(7)
C18 N2 Al01 111.0(5)
N1 C1 H1 119.0
N1 C1 C2 122.0(7)
C2 C1 H1 119.0
C1 C2 H2 119.3
C3 C2 C1 121.3(7)
C3 C2 H2 119.3
C2 C3 H3 120.6
C2 C3 C4 118.8(8)
C4 C3 H3 120.6
C3 C4 C5 125.6(8)
C9 C4 C3 117.0(7)
C9 C4 C5 117.4(6)
C4 C5 H5 120.7
C6 C5 C4 118.5(8)
C6 C5 H5 120.7
C5 C6 H6 118.1
C5 C6 C7 123.9(8)
C7 C6 H6 118.1
C6 C7 H7 120.1
C8 C7 C6 119.7(7)
C8 C7 H7 120.1
O1 C8 C7 126.5(7)
O1 C8 C9 115.2(7)
C7 C8 C9 118.3(8)
N1 C9 C4 122.6(6)
N1 C9 C8 115.3(7)
C4 C9 C8 122.1(7)
N2 C10 H10 117.7
N2 C10 C11 124.5(7)
C11 C10 H10 117.7
C10 C11 H11 120.8
C12 C11 C10 118.4(8)
C12 C11 H11 120.8
C11 C12 H12 119.6
C11 C12 C13 120.8(8)
C13 C12 H12 119.6
C12 C13 C14 125.7(8)
C18 C13 C12 116.4(7)
C18 C13 C14 117.9(8)
C13 C14 H14 121.4
C15 C14 C13 117.3(8)
C15 C14 H14 121.4
C14 C15 H15 117.4
C14 C15 C16 125.1(7)
C16 C15 H15 117.4
C15 C16 H16 120.2
C15 C16 C17 119.6(8)
C17 C16 H16 120.2
O2 C17 C16 127.4(8)
O2 C17 C18 116.8(7)
C16 C17 C18 115.8(8)
N2 C18 C13 123.3(7)
N2 C18 C17 112.4(7)
C13 C18 C17 124.2(7)
O3 C19 C20 122.6(8)
O3 C19 C30 119.5(8)
C30 C19 C20 117.9(8)
C21 C20 C19 122.2(8)
C21 C20 C31 119.0(8)
C31 C20 C19 118.8(8)
O4 C21 C20 123.5(8)
O4 C21 C22 116.6(8)
C20 C21 C22 119.8(8)
C21 C22 H22 119.5
C23 C22 C21 121.1(9)
C23 C22 H22 119.5
C22 C23 H23 119.7
C22 C23 C24 120.6(8)
C24 C23 H23 119.7
C25 C24 C23 121.2(9)
C25 C24 C31 119.8(9)
C31 C24 C23 119.0(8)
C24 C25 H25 119.3
C26 C25 C24 121.4(10)
C26 C25 H25 119.3
C25 C26 H26 120.2
C25 C26 C27 119.5(10)
C27 C26 H26 120.2
C26 C27 H27 119.8
C28 C27 C26 120.4(10)
C28 C27 H27 119.8
C27 C28 C29 121.2(9)
C27 C28 C31 120.2(9)
C29 C28 C31 118.5(9)
C28 C29 H29 119.2
C30 C29 C28 121.6(9)
C30 C29 H29 119.2
C19 C30 H30 118.9
C29 C30 C19 122.2(8)
C29 C30 H30 118.9
C24 C31 C20 120.4(8)
C24 C31 C28 118.6(9)
C28 C31 C20 120.9(8)

loop_
_geom_bond_atom_site_label_1
_geom_bond_atom_site_label_2
_geom_bond_distance
Al01 O1 1.844(5)
Al01 O2 1.863(5)
Al01 O3 1.868(6)
Al01 O4 1.861(5)
Al01 N1 2.051(6)
Al01 N2 2.035(7)
O1 C8 1.327(8)
O2 C17 1.303(9)
O3 C19 1.266(9)
O4 C21 1.314(9)
N1 C1 1.320(8)
N1 C9 1.379(9)
N2 C10 1.331(9)
N2 C18 1.384(8)
C1 H1 0.9500
C1 C2 1.403(10)
C2 H2 0.9500
C2 C3 1.357(10)
C3 H3 0.9500
C3 C4 1.421(8)
C4 C5 1.424(10)
C4 C9 1.418(10)
C5 H5 0.9500
C5 C6 1.368(9)
C6 H6 0.9500
C6 C7 1.392(10)
C7 H7 0.9500
C7 C8 1.366(9)
C8 C9 1.425(9)
C10 H10 0.9500
C10 C11 1.391(10)
C11 H11 0.9500
C11 C12 1.356(10)
C12 H12 0.9500
C12 C13 1.413(11)
C13 C14 1.432(10)
C13 C18 1.401(10)
C14 H14 0.9500
C14 C15 1.374(11)
C15 H15 0.9500
C15 C16 1.397(10)
C16 H16 0.9500
C16 C17 1.400(10)
C17 C18 1.440(11)
C19 C20 1.444(10)
C19 C30 1.428(11)
C20 C21 1.406(11)
C20 C31 1.427(11)
C21 C22 1.427(10)
C22 H22 0.9500
C22 C23 1.352(11)
C23 H23 0.9500
C23 C24 1.438(12)
C24 C25 1.390(11)
C24 C31 1.405(11)
C25 H25 0.9500
C25 C26 1.376(12)
C26 H26 0.9500
C26 C27 1.393(11)
C27 H27 0.9500
C27 C28 1.390(12)
C28 C29 1.415(11)
C28 C31 1.415(11)
C29 H29 0.9500
C29 C30 1.347(11)
C30 H30 0.9500

loop_
_geom_torsion_atom_site_label_1
_geom_torsion_atom_site_label_2
_geom_torsion_atom_site_label_3
_geom_torsion_atom_site_label_4
_geom_torsion
Al01 O1 C8 C7 178.2(7)
Al01 O1 C8 C9 -4.7(10)
Al01 O2 C17 C16 173.3(7)
Al01 O2 C17 C18 -7.7(9)
Al01 O3 C19 C20 8.7(10)
Al01 O3 C19 C30 -170.3(5)
Al01 O4 C21 C20 -17.2(10)
Al01 O4 C21 C22 166.1(5)
Al01 N1 C1 C2 179.4(7)
Al01 N1 C9 C4 -178.5(7)
Al01 N1 C9 C8 0.5(8)
Al01 N2 C10 C11 178.8(6)
Al01 N2 C18 C13 -177.2(6)
Al01 N2 C18 C17 -1.0(8)
O1 Al01 O3 C19 -109.7(6)
O1 Al01 O4 C21 116.2(7)
O1 C8 C9 N1 2.5(11)
O1 C8 C9 C4 -178.5(8)
O2 Al01 O3 C19 75.0(6)
O2 Al01 O4 C21 -69.3(7)
O2 C17 C18 N2 5.4(10)
O2 C17 C18 C13 -178.4(7)
O3 Al01 O1 C8 -86.7(6)
O3 Al01 O2 C17 -176.1(6)
O3 Al01 O4 C21 21.4(7)
O3 C19 C20 C21 3.2(11)
O3 C19 C20 C31 -176.7(7)
O3 C19 C30 C29 174.9(7)
O4 Al01 O1 C8 -179.0(6)
O4 Al01 O2 C17 -83.9(6)
O4 Al01 O3 C19 -17.6(6)
O4 C21 C22 C23 -179.4(7)
N1 Al01 O1 C8 3.9(6)
N1 Al01 O2 C17 92.7(6)
N1 Al01 O3 C19 167.5(6)
N1 C1 C2 C3 -0.2(14)
N2 Al01 O1 C8 91.2(6)
N2 Al01 O2 C17 5.5(6)
N2 Al01 O4 C21 -151.2(6)
N2 C10 C11 C12 1.0(13)
C1 N1 C9 C4 2.1(11)
C1 N1 C9 C8 -178.9(8)
C1 C2 C3 C4 1.0(13)
C2 C3 C4 C5 177.0(9)
C2 C3 C4 C9 -0.3(12)
C3 C4 C5 C6 -177.9(9)
C3 C4 C9 N1 -1.3(12)
C3 C4 C9 C8 179.8(8)
C4 C5 C6 C7 -2.2(14)
C5 C4 C9 N1 -178.8(8)
C5 C4 C9 C8 2.3(12)
C5 C6 C7 C8 3.4(14)
C6 C7 C8 O1 175.4(9)
C6 C7 C8 C9 -1.6(12)
C7 C8 C9 N1 179.8(7)
C7 C8 C9 C4 -1.2(12)
C9 N1 C1 C2 -1.3(12)
C9 C4 C5 C6 -0.6(12)
C10 N2 C18 C13 1.7(10)
C10 N2 C18 C17 177.9(7)
C10 C11 C12 C13 -3.9(13)
C11 C12 C13 C14 -174.9(8)
C11 C12 C13 C18 5.5(12)
C12 C13 C14 C15 178.4(8)
C12 C13 C18 N2 -4.5(11)
C12 C13 C18 C17 179.8(8)
C13 C14 C15 C16 3.2(14)
C14 C13 C18 N2 175.9(7)
C14 C13 C18 C17 0.2(12)
C14 C15 C16 C17 -2.3(13)
C15 C16 C17 O2 179.2(8)
C15 C16 C17 C18 0.2(12)
C16 C17 C18 N2 -175.4(7)
C16 C17 C18 C13 0.7(12)
C18 N2 C10 C11 0.2(12)
C18 C13 C14 C15 -2.1(12)
C19 C20 C21 O4 1.3(11)
C19 C20 C21 C22 177.9(7)
C19 C20 C31 C24 178.5(6)
C19 C20 C31 C28 1.7(10)
C20 C19 C30 C29 -4.2(10)
C20 C21 C22 C23 3.8(11)
C21 C20 C31 C24 -1.4(10)
C21 C20 C31 C28 -178.2(7)
C21 C22 C23 C24 -1.8(12)
C22 C23 C24 C25 179.2(8)
C22 C23 C24 C31 -1.9(11)
C23 C24 C25 C26 -179.5(8)
C23 C24 C31 C20 3.4(11)
C23 C24 C31 C28 -179.7(7)
C24 C25 C26 C27 -0.8(13)
C25 C24 C31 C20 -177.7(7)
C25 C24 C31 C28 -0.8(11)
C25 C26 C27 C28 -0.9(13)
C26 C27 C28 C29 -178.3(7)
C26 C27 C28 C31 1.7(12)
C27 C28 C29 C30 -177.8(7)
C27 C28 C31 C20 176.0(7)
C27 C28 C31 C24 -0.9(11)
C28 C29 C30 C19 1.9(11)
C29 C28 C31 C20 -4.0(10)
C29 C28 C31 C24 179.1(7)
C30 C19 C20 C21 -177.8(7)
C30 C19 C20 C31 2.3(9)
C31 C20 C21 O4 -178.8(7)
C31 C20 C21 C22 -2.2(10)
C31 C24 C25 C26 1.6(12)
C31 C28 C29 C30 2.2(11)
